data_1554352
loop_
_publ_author_name
'Mahoney, Janell K.'
'Regnier, Vianney'
'Romero, Erik A.'
'Molton, Florian'
'Royal, Guy'
'Jazzar, Rodolphe'
'Martin, David'
'Bertrand, Guy'

_publ_section_title
;
 The serendipitous discovery of a readily available redox-bistable
 molecule derived from cyclic(alkyl)(amino)carbenes
;
_journal_issue 13
_journal_name_full 'Organic Chemistry Frontiers'
_journal_page_first 2073
_journal_paper_doi 10.1039/C8QO00447A
_journal_volume 5
_journal_year 2018
_chemical_formula_moiety 'C56 H78 Fe N2 O2, 2(B F4)'
_chemical_formula_sum 'C56 H78 B2 F8 Fe N2 O2'
_chemical_formula_weight 1040.67
_chemical_properties_physical Air-sensitive,Moisture-sensitive,Heat-sensitive,Light-sensitive
_space_group_crystal_system monoclinic
_space_group_IT_number 15
_space_group_name_Hall '-C 2yc'
_space_group_name_H-M_alt 'C 1 2/c 1'
_atom_sites_solution_hydrogens geom
_audit_creation_date 2018-02-21
_audit_creation_method
;
Olex2 1.2
(compiled 2017.08.10 svn.r3458 for OlexSys, GUI svn.r5381)
;
_audit_update_record
;
2018-02-21 deposited with the CCDC.
2018-05-21 downloaded from the CCDC.
;
_cell_angle_alpha 90
_cell_angle_beta 95.299(2)
_cell_angle_gamma 90
_cell_formula_units_Z 4
_cell_length_a 21.6194(8)
_cell_length_b 10.6383(4)
_cell_length_c 26.8304(10)
_cell_measurement_reflns_used 6491
_cell_measurement_temperature 100
_cell_measurement_theta_max 26.061
_cell_measurement_theta_min 2.238
_cell_volume 6144.4(4)
_computing_cell_refinement 'SAINT v8.37A (Bruker, 2015)'
_computing_data_collection 'APEX3 v2016.1-0 (Bruker, 2016)'
_computing_data_reduction 'SAINT v8.37A (Bruker, 2015)'
_computing_molecular_graphics 'Olex2 (Dolomanov et al., 2009)'
_computing_publication_material 'Olex2 (Dolomanov et al., 2009)'
_computing_structure_refinement 'ShelXL (Sheldrick, 2015)'
_computing_structure_solution 'ShelXT (Sheldrick, 2015)'
_diffrn_ambient_temperature 100.0
_diffrn_detector_area_resol_mean 8.258
_diffrn_detector_type 'CCD Area Detector'
_diffrn_measured_fraction_theta_full 1.000
_diffrn_measured_fraction_theta_max 0.997
_diffrn_measurement_device 'Kappa Four-Circle Diffractometer'
_diffrn_measurement_device_type 'Bruker APEX-II CCD'
_diffrn_measurement_method '\f and \w scans'
_diffrn_radiation_type MoK\a
_diffrn_radiation_wavelength 0.71073
_diffrn_reflns_av_R_equivalents 0.0468
_diffrn_reflns_av_unetI/netI 0.0407
_diffrn_reflns_Laue_measured_fraction_full 1.000
_diffrn_reflns_Laue_measured_fraction_max 0.997
_diffrn_reflns_limit_h_max 27
_diffrn_reflns_limit_h_min -26
_diffrn_reflns_limit_k_max 13
_diffrn_reflns_limit_k_min -12
_diffrn_reflns_limit_l_max 33
_diffrn_reflns_limit_l_min -32
_diffrn_reflns_number 27629
_diffrn_reflns_point_group_measured_fraction_full 1.000
_diffrn_reflns_point_group_measured_fraction_max 0.997
_diffrn_reflns_theta_full 25.242
_diffrn_reflns_theta_max 26.427
_diffrn_reflns_theta_min 1.524
_diffrn_standards_number 0
_exptl_absorpt_coefficient_mu 0.307
_exptl_absorpt_correction_T_max 0.4908
_exptl_absorpt_correction_T_min 0.4497
_exptl_absorpt_correction_type multi-scan
_exptl_absorpt_process_details
'SADABS-2016/2 (Bruker,2016/2) was used for absorption correction. wR2(int) was 0.0831 before and 0.0487 after correction. The Ratio of minimum to maximum transmission is 0.9163. The \l/2 correction factor is Not present.'
_exptl_crystal_colour 'clear red'
_exptl_crystal_colour_lustre clear
_exptl_crystal_colour_primary red
_exptl_crystal_density_diffrn 1.125
_exptl_crystal_description needle
_exptl_crystal_F_000 2208
_exptl_crystal_recrystallization_method 'Re-crystallisation from solvent: CD3CN/Et2O'
_exptl_crystal_size_max 0.2
_exptl_crystal_size_mid 0.1
_exptl_crystal_size_min 0.1
_refine_diff_density_max 0.473
_refine_diff_density_min -0.381
_refine_diff_density_rms 0.058
_refine_ls_extinction_method none
_refine_ls_goodness_of_fit_ref 1.039
_refine_ls_hydrogen_treatment constr
_refine_ls_matrix_type full
_refine_ls_number_parameters 324
_refine_ls_number_reflns 6295
_refine_ls_number_restraints 0
_refine_ls_restrained_S_all 1.039
_refine_ls_R_factor_all 0.0680
_refine_ls_R_factor_gt 0.0546
_refine_ls_shift/su_max 0.000
_refine_ls_shift/su_mean 0.000
_refine_ls_structure_factor_coef Fsqd
_refine_ls_weighting_details 'w=1/[\s^2^(Fo^2^)+(0.0319P)^2^+17.4260P] where P=(Fo^2^+2Fc^2^)/3'
_refine_ls_weighting_scheme calc
_refine_ls_wR_factor_gt 0.1126
_refine_ls_wR_factor_ref 0.1185
_reflns_Friedel_coverage 0.000
_reflns_number_gt 5215
_reflns_number_total 6295
_reflns_threshold_expression 'I > 2\s(I)'
_cod_data_source_file c8qo00447a2.cif
_cod_data_source_block copy_sq
_cod_original_cell_volume 6144.5(4)
_cod_database_code 1554352
_shelx_shelxl_version_number 2016/6
_shelx_space_group_comment
;
The symmetry employed for this shelxl refinement is uniquely defined
by the following loop, which should always be used as a source of
symmetry information in preference to the above space-group names.
They are only intended as comments.
;
_olex2_refinement_description
;
1. Fixed Uiso
 At 1.2 times of:
  All C(H) groups, All C(H,H) groups
 At 1.5 times of:
  All C(H,H,H) groups
2. Uiso/Uaniso restraints and constraints
Uanis(F4) = Uanis(F4A) = Uanis(F2A) = Uanis(F2) = Uanis(F3A) = Uanis(F3) =
Uanis(F1A) = Uanis(F1)
3. Others
 Sof(F1A)=Sof(F2A)=Sof(F3A)=Sof(F4A)=1-FVAR(1)
 Sof(F1)=Sof(F2)=Sof(F3)=Sof(F4)=FVAR(1)
4.a Ternary CH refined with riding coordinates:
 C18(H18), C21(H21)
4.b Secondary CH2 refined with riding coordinates:
 C4(H4A,H4B), C8(H8A,H8B), C10(H10A,H10B)
4.c Aromatic/amide H refined with riding coordinates:
 C14(H14), C15(H15), C16(H16), C25(H25), C26(H26), C27(H27), C28(H28)
4.d Idealised Me refined as rotating group:
 C6(H6A,H6B,H6C), C7(H7A,H7B,H7C), C9(H9A,H9B,H9C), C11(H11A,H11B,H11C),
 C19(H19A,H19B,H19C), C20(H20A,H20B,H20C), C22(H22A,H22B,H22C), C23(H23A,H23B,
 H23C)
;
_olex2_submission_special_instructions 'No special instructions were received'

loop_
_space_group_symop_operation_xyz
'x, y, z'
'-x, y, -z+1/2'
'x+1/2, y+1/2, z'
'-x+1/2, y+1/2, -z+1/2'
'-x, -y, -z'
'x, -y, z-1/2'
'-x+1/2, -y+1/2, -z'
'x+1/2, -y+1/2, z-1/2'

loop_
_atom_site_label
_atom_site_type_symbol
_atom_site_fract_x
_atom_site_fract_y
_atom_site_fract_z
_atom_site_U_iso_or_equiv
_atom_site_adp_type
_atom_site_occupancy
_atom_site_site_symmetry_order
_atom_site_calc_flag
_atom_site_refinement_flags_posn
_atom_site_refinement_flags_adp
_atom_site_refinement_flags_occupancy
_atom_site_disorder_assembly
_atom_site_disorder_group
Fe1 Fe 0.500000 0.53632(4) 0.750000 0.01599(12) Uani 1 2 d S T P . .
O1 O 0.43229(8) 0.84453(15) 0.69984(6) 0.0295(4) Uani 1 1 d . . . . .
N1 N 0.40176(8) 0.76545(17) 0.58943(7) 0.0176(4) Uani 1 1 d . . . . .
C1 C 0.44758(10) 0.7535(2) 0.62360(8) 0.0172(4) Uani 1 1 d . . . . .
C2 C 0.43705(10) 0.7447(2) 0.67899(8) 0.0181(5) Uani 1 1 d . . . . .
C3 C 0.51089(10) 0.7677(2) 0.60383(9) 0.0226(5) Uani 1 1 d . . . . .
C4 C 0.49149(11) 0.8149(2) 0.54999(9) 0.0265(5) Uani 1 1 d . . . . .
H4A H 0.494412 0.907638 0.548556 0.032 Uiso 1 1 calc R . . . .
H4B H 0.519123 0.778724 0.526270 0.032 Uiso 1 1 calc R . . . .
C5 C 0.42460(11) 0.7727(2) 0.53631(8) 0.0242(5) Uani 1 1 d . . . . .
C6 C 0.38738(12) 0.8653(3) 0.50362(9) 0.0337(6) Uani 1 1 d . . . . .
H6A H 0.343382 0.841726 0.501353 0.051 Uiso 1 1 calc GR . . . .
H6B H 0.401901 0.864840 0.470082 0.051 Uiso 1 1 calc GR . . . .
H6C H 0.392560 0.949611 0.518088 0.051 Uiso 1 1 calc GR . . . .
C7 C 0.41967(15) 0.6419(3) 0.51328(10) 0.0412(7) Uani 1 1 d . . . . .
H7A H 0.441299 0.581410 0.536281 0.062 Uiso 1 1 calc GR . . . .
H7B H 0.438705 0.641928 0.481521 0.062 Uiso 1 1 calc GR . . . .
H7C H 0.375817 0.618167 0.507222 0.062 Uiso 1 1 calc GR . . . .
C8 C 0.54588(11) 0.8716(2) 0.63533(10) 0.0289(6) Uani 1 1 d . . . . .
H8A H 0.517501 0.943828 0.637962 0.035 Uiso 1 1 calc R . . . .
H8B H 0.556729 0.838919 0.669577 0.035 Uiso 1 1 calc R . . . .
C9 C 0.60529(12) 0.9186(3) 0.61450(14) 0.0473(8) Uani 1 1 d . . . . .
H9A H 0.596951 0.935150 0.578572 0.071 Uiso 1 1 calc GR . . . .
H9B H 0.637787 0.854511 0.619846 0.071 Uiso 1 1 calc GR . . . .
H9C H 0.619160 0.996243 0.631736 0.071 Uiso 1 1 calc GR . . . .
C10 C 0.54496(11) 0.6390(2) 0.60671(10) 0.0286(6) Uani 1 1 d . . . . .
H10A H 0.561583 0.624770 0.641884 0.034 Uiso 1 1 calc R . . . .
H10B H 0.513877 0.572392 0.597880 0.034 Uiso 1 1 calc R . . . .
C11 C 0.59785(14) 0.6228(3) 0.57378(14) 0.0507(9) Uani 1 1 d . . . . .
H11A H 0.582443 0.637168 0.538731 0.076 Uiso 1 1 calc GR . . . .
H11B H 0.614493 0.537351 0.577585 0.076 Uiso 1 1 calc GR . . . .
H11C H 0.630758 0.683605 0.583750 0.076 Uiso 1 1 calc GR . . . .
C12 C 0.33581(10) 0.7792(2) 0.59809(8) 0.0227(5) Uani 1 1 d . . . . .
C13 C 0.31387(11) 0.9021(3) 0.60415(10) 0.0304(6) Uani 1 1 d . . . . .
C14 C 0.25037(12) 0.9156(3) 0.60884(11) 0.0405(7) Uani 1 1 d . . . . .
H14 H 0.234078 0.997300 0.613425 0.049 Uiso 1 1 calc R . . . .
C15 C 0.21096(12) 0.8148(3) 0.60703(11) 0.0420(7) Uani 1 1 d . . . . .
H15 H 0.167833 0.827134 0.609509 0.050 Uiso 1 1 calc R . . . .
C16 C 0.23390(12) 0.6955(3) 0.60160(10) 0.0370(7) Uani 1 1 d . . . . .
H16 H 0.206172 0.626121 0.601082 0.044 Uiso 1 1 calc R . . . .
C17 C 0.29700(11) 0.6731(2) 0.59681(9) 0.0265(5) Uani 1 1 d . . . . .
C18 C 0.31804(11) 0.5381(2) 0.59232(9) 0.0302(6) Uani 1 1 d . . . . .
H18 H 0.364064 0.537103 0.590689 0.036 Uiso 1 1 calc R . . . .
C19 C 0.28685(14) 0.4758(3) 0.54484(11) 0.0437(7) Uani 1 1 d . . . . .
H19A H 0.307013 0.395101 0.539453 0.066 Uiso 1 1 calc GR . . . .
H19B H 0.290876 0.530795 0.515998 0.066 Uiso 1 1 calc GR . . . .
H19C H 0.242756 0.461889 0.548757 0.066 Uiso 1 1 calc GR . . . .
C20 C 0.30241(13) 0.4610(3) 0.63807(11) 0.0427(7) Uani 1 1 d . . . . .
H20A H 0.317983 0.504903 0.668812 0.064 Uiso 1 1 calc GR . . . .
H20B H 0.322027 0.378083 0.637197 0.064 Uiso 1 1 calc GR . . . .
H20C H 0.257278 0.450932 0.637324 0.064 Uiso 1 1 calc GR . . . .
C21 C 0.35303(12) 1.0200(3) 0.60809(12) 0.0407(7) Uani 1 1 d . . . . .
H21 H 0.396714 0.997479 0.602364 0.049 Uiso 1 1 calc R . . . .
C22 C 0.35274(15) 1.0782(3) 0.66045(14) 0.0615(11) Uani 1 1 d . . . . .
H22A H 0.310168 1.101330 0.666391 0.092 Uiso 1 1 calc GR . . . .
H22B H 0.379049 1.153342 0.662682 0.092 Uiso 1 1 calc GR . . . .
H22C H 0.368824 1.016935 0.685692 0.092 Uiso 1 1 calc GR . . . .
C23 C 0.32915(14) 1.1188(3) 0.56901(14) 0.0527(9) Uani 1 1 d . . . . .
H23A H 0.323459 1.079519 0.535858 0.079 Uiso 1 1 calc GR . . . .
H23B H 0.359428 1.187238 0.568546 0.079 Uiso 1 1 calc GR . . . .
H23C H 0.289361 1.152478 0.577732 0.079 Uiso 1 1 calc GR . . . .
C24 C 0.43232(10) 0.6232(2) 0.70331(8) 0.0166(4) Uani 1 1 d . . . . .
C25 C 0.44374(10) 0.4982(2) 0.68622(8) 0.0195(5) Uani 1 1 d . . . . .
H25 H 0.457595 0.476002 0.654807 0.023 Uiso 1 1 calc R . . . .
C26 C 0.43058(11) 0.4140(2) 0.72471(9) 0.0244(5) Uani 1 1 d . . . . .
H26 H 0.433766 0.325042 0.723346 0.029 Uiso 1 1 calc R . . . .
C27 C 0.41184(10) 0.4844(2) 0.76573(9) 0.0236(5) Uani 1 1 d . . . . .
H27 H 0.400206 0.450541 0.796267 0.028 Uiso 1 1 calc R . . . .
C28 C 0.41344(10) 0.6131(2) 0.75335(8) 0.0195(5) Uani 1 1 d . . . . .
H28 H 0.403809 0.681050 0.774249 0.023 Uiso 1 1 calc R . . . .
F1A F 0.4881(2) 0.1467(5) 0.5684(2) 0.0465(4) Uani 0.490(4) 1 d . . . A 2
B1 B 0.4989(2) 0.2571(3) 0.60153(16) 0.0548(12) Uani 1 1 d . . . . .
F2A F 0.4952(2) 0.2249(3) 0.65593(16) 0.0465(4) Uani 0.490(4) 1 d . . . A 2
F3A F 0.4619(2) 0.3470(4) 0.58813(17) 0.0465(4) Uani 0.490(4) 1 d . . . A 2
F4A F 0.5586(3) 0.2871(4) 0.60478(19) 0.0465(4) Uani 0.490(4) 1 d . . . A 2
F1 F 0.5064(2) 0.1524(5) 0.5756(2) 0.0465(4) Uani 0.510(4) 1 d . . . A 1
F2 F 0.4636(2) 0.2331(3) 0.63906(15) 0.0465(4) Uani 0.510(4) 1 d . . . A 1
F3 F 0.4594(2) 0.3472(4) 0.56759(17) 0.0465(4) Uani 0.510(4) 1 d . . . A 1
F4 F 0.5576(2) 0.3250(4) 0.61163(18) 0.0465(4) Uani 0.510(4) 1 d . . . A 1

loop_
_atom_site_aniso_label
_atom_site_aniso_U_11
_atom_site_aniso_U_22
_atom_site_aniso_U_33
_atom_site_aniso_U_23
_atom_site_aniso_U_13
_atom_site_aniso_U_12
Fe1 0.0195(2) 0.0169(2) 0.0109(2) 0.000 -0.00215(16) 0.000
O1 0.0431(11) 0.0208(9) 0.0231(9) -0.0010(7) -0.0043(8) -0.0016(8)
N1 0.0169(9) 0.0201(9) 0.0151(9) 0.0032(7) -0.0025(7) -0.0029(7)
C1 0.0177(11) 0.0140(10) 0.0192(11) 0.0028(9) -0.0014(9) -0.0037(8)
C2 0.0131(10) 0.0220(11) 0.0182(11) 0.0017(9) -0.0048(8) -0.0030(9)
C3 0.0187(11) 0.0270(12) 0.0221(12) 0.0053(10) 0.0022(9) -0.0019(10)
C4 0.0243(12) 0.0319(13) 0.0237(12) 0.0080(11) 0.0053(10) -0.0010(10)
C5 0.0294(13) 0.0290(13) 0.0137(11) 0.0044(10) 0.0003(9) -0.0045(10)
C6 0.0318(14) 0.0471(16) 0.0208(13) 0.0153(12) -0.0049(10) -0.0033(12)
C7 0.062(2) 0.0356(15) 0.0283(15) -0.0034(12) 0.0159(14) -0.0124(14)
C8 0.0211(12) 0.0267(13) 0.0373(15) 0.0083(11) -0.0061(10) -0.0080(10)
C9 0.0236(14) 0.0329(15) 0.085(2) 0.0132(16) -0.0003(14) -0.0105(12)
C10 0.0249(12) 0.0329(14) 0.0282(13) 0.0074(11) 0.0033(10) 0.0077(11)
C11 0.0425(17) 0.0384(17) 0.076(2) -0.0139(16) 0.0292(17) -0.0049(14)
C12 0.0157(11) 0.0351(13) 0.0161(11) 0.0041(10) -0.0055(9) -0.0059(10)
C13 0.0201(12) 0.0387(15) 0.0305(14) -0.0032(12) -0.0086(10) 0.0041(11)
C14 0.0233(13) 0.0529(18) 0.0432(17) -0.0060(14) -0.0078(12) 0.0075(13)
C15 0.0185(13) 0.066(2) 0.0396(16) 0.0040(15) -0.0062(11) 0.0035(13)
C16 0.0198(12) 0.0564(18) 0.0332(15) 0.0123(13) -0.0067(11) -0.0141(12)
C17 0.0205(12) 0.0380(14) 0.0195(12) 0.0101(11) -0.0068(9) -0.0079(10)
C18 0.0260(12) 0.0331(14) 0.0290(13) 0.0092(11) -0.0108(10) -0.0149(11)
C19 0.0423(16) 0.0449(17) 0.0401(16) 0.0042(14) -0.0156(13) -0.0172(14)
C20 0.0351(15) 0.0463(17) 0.0438(16) 0.0214(14) -0.0119(12) -0.0204(14)
C21 0.0261(13) 0.0317(15) 0.0607(19) -0.0113(14) -0.0158(13) 0.0071(12)
C22 0.0449(18) 0.053(2) 0.080(3) -0.0358(19) -0.0272(17) 0.0243(16)
C23 0.0402(17) 0.0295(15) 0.083(3) -0.0048(16) -0.0244(17) 0.0062(13)
C24 0.0160(10) 0.0196(11) 0.0132(10) 0.0014(8) -0.0033(8) -0.0028(9)
C25 0.0227(11) 0.0206(11) 0.0140(11) -0.0003(8) -0.0043(9) -0.0051(9)
C26 0.0284(12) 0.0218(11) 0.0217(12) 0.0030(10) -0.0044(10) -0.0077(10)
C27 0.0230(12) 0.0292(13) 0.0184(11) 0.0055(10) 0.0014(9) -0.0078(10)
C28 0.0155(10) 0.0278(12) 0.0146(11) 0.0011(9) -0.0028(8) -0.0007(9)
F1A 0.0592(8) 0.0358(6) 0.0477(10) 0.0007(7) 0.0215(8) 0.0053(8)
B1 0.078(3) 0.0250(17) 0.071(3) 0.0048(17) 0.058(2) 0.0028(17)
F2A 0.0592(8) 0.0358(6) 0.0477(10) 0.0007(7) 0.0215(8) 0.0053(8)
F3A 0.0592(8) 0.0358(6) 0.0477(10) 0.0007(7) 0.0215(8) 0.0053(8)
F4A 0.0592(8) 0.0358(6) 0.0477(10) 0.0007(7) 0.0215(8) 0.0053(8)
F1 0.0592(8) 0.0358(6) 0.0477(10) 0.0007(7) 0.0215(8) 0.0053(8)
F2 0.0592(8) 0.0358(6) 0.0477(10) 0.0007(7) 0.0215(8) 0.0053(8)
F3 0.0592(8) 0.0358(6) 0.0477(10) 0.0007(7) 0.0215(8) 0.0053(8)
F4 0.0592(8) 0.0358(6) 0.0477(10) 0.0007(7) 0.0215(8) 0.0053(8)

loop_
_atom_type_symbol
_atom_type_description
_atom_type_scat_dispersion_real
_atom_type_scat_dispersion_imag
_atom_type_scat_source
C C 0.0033 0.0016 'International Tables Vol C Tables 4.2.6.8 and 6.1.1.4'
H H 0.0000 0.0000 'International Tables Vol C Tables 4.2.6.8 and 6.1.1.4'
B B 0.0013 0.0007 'International Tables Vol C Tables 4.2.6.8 and 6.1.1.4'
F F 0.0171 0.0103 'International Tables Vol C Tables 4.2.6.8 and 6.1.1.4'
Fe Fe 0.3463 0.8444 'International Tables Vol C Tables 4.2.6.8 and 6.1.1.4'
N N 0.0061 0.0033 'International Tables Vol C Tables 4.2.6.8 and 6.1.1.4'
O O 0.0106 0.0060 'International Tables Vol C Tables 4.2.6.8 and 6.1.1.4'

loop_
_geom_angle_atom_site_label_1
_geom_angle_atom_site_label_2
_geom_angle_atom_site_label_3
_geom_angle
_geom_angle_site_symmetry_1
_geom_angle_site_symmetry_3
C24 Fe1 C24 126.57(12) . 2_656
C24 Fe1 C27 127.89(9) 2_656 .
C24 Fe1 C27 127.90(9) . 2_656
C24 Fe1 C27 68.06(9) 2_656 2_656
C24 Fe1 C27 68.06(9) . .
C25 Fe1 C24 158.96(9) 2_656 .
C25 Fe1 C24 40.96(9) . .
C25 Fe1 C24 40.96(9) 2_656 2_656
C25 Fe1 C24 158.96(9) . 2_656
C25 Fe1 C25 157.14(13) . 2_656
C25 Fe1 C26 120.70(9) . 2_656
C25 Fe1 C26 120.70(9) 2_656 .
C25 Fe1 C26 40.39(9) 2_656 2_656
C25 Fe1 C26 40.39(9) . .
C25 Fe1 C27 68.24(9) . .
C25 Fe1 C27 68.24(9) 2_656 2_656
C25 Fe1 C27 105.35(9) 2_656 .
C25 Fe1 C27 105.35(9) . 2_656
C25 Fe1 C28 68.98(9) 2_656 2_656
C25 Fe1 C28 121.09(9) 2_656 .
C25 Fe1 C28 68.98(9) . .
C25 Fe1 C28 121.10(9) . 2_656
C26 Fe1 C24 160.64(9) . 2_656
C26 Fe1 C24 68.05(9) . .
C26 Fe1 C24 68.05(9) 2_656 2_656
C26 Fe1 C24 160.65(9) 2_656 .
C26 Fe1 C26 101.37(14) . 2_656
C26 Fe1 C27 40.35(9) . .
C26 Fe1 C27 115.04(10) . 2_656
C26 Fe1 C27 115.04(10) 2_656 .
C26 Fe1 C27 40.35(9) 2_656 2_656
C27 Fe1 C27 148.97(14) 2_656 .
C28 Fe1 C24 113.28(9) 2_656 .
C28 Fe1 C24 41.14(8) . .
C28 Fe1 C24 113.28(9) . 2_656
C28 Fe1 C24 41.14(8) 2_656 2_656
C28 Fe1 C26 151.58(9) . 2_656
C28 Fe1 C26 67.96(10) . .
C28 Fe1 C26 67.96(10) 2_656 2_656
C28 Fe1 C26 151.59(9) 2_656 .
C28 Fe1 C27 168.07(9) . 2_656
C28 Fe1 C27 40.05(9) . .
C28 Fe1 C27 168.06(9) 2_656 .
C28 Fe1 C27 40.05(9) 2_656 2_656
C28 Fe1 C28 133.09(13) . 2_656
C1 N1 C5 111.61(18) . .
C1 N1 C12 125.97(19) . .
C12 N1 C5 122.30(17) . .
N1 C1 C2 121.54(19) . .
N1 C1 C3 113.47(19) . .
C3 C1 C2 124.44(18) . .
O1 C2 C1 115.0(2) . .
O1 C2 C24 124.1(2) . .
C24 C2 C1 120.90(19) . .
C1 C3 C4 100.51(18) . .
C1 C3 C8 106.93(19) . .
C1 C3 C10 109.43(19) . .
C4 C3 C10 114.7(2) . .
C8 C3 C4 110.80(19) . .
C8 C3 C10 113.4(2) . .
C3 C4 H4A 110.2 . .
C3 C4 H4B 110.2 . .
H4A C4 H4B 108.5 . .
C5 C4 C3 107.35(18) . .
C5 C4 H4A 110.2 . .
C5 C4 H4B 110.2 . .
C4 C5 N1 99.69(17) . .
C6 C5 N1 111.7(2) . .
C6 C5 C4 113.1(2) . .
C6 C5 C7 110.4(2) . .
C7 C5 N1 108.10(19) . .
C7 C5 C4 113.3(2) . .
C5 C6 H6A 109.5 . .
C5 C6 H6B 109.5 . .
C5 C6 H6C 109.5 . .
H6A C6 H6B 109.5 . .
H6A C6 H6C 109.5 . .
H6B C6 H6C 109.5 . .
C5 C7 H7A 109.5 . .
C5 C7 H7B 109.5 . .
C5 C7 H7C 109.5 . .
H7A C7 H7B 109.5 . .
H7A C7 H7C 109.5 . .
H7B C7 H7C 109.5 . .
C3 C8 H8A 108.6 . .
C3 C8 H8B 108.6 . .
H8A C8 H8B 107.6 . .
C9 C8 C3 114.7(2) . .
C9 C8 H8A 108.6 . .
C9 C8 H8B 108.6 . .
C8 C9 H9A 109.5 . .
C8 C9 H9B 109.5 . .
C8 C9 H9C 109.5 . .
H9A C9 H9B 109.5 . .
H9A C9 H9C 109.5 . .
H9B C9 H9C 109.5 . .
C3 C10 H10A 108.1 . .
C3 C10 H10B 108.1 . .
H10A C10 H10B 107.3 . .
C11 C10 C3 116.7(2) . .
C11 C10 H10A 108.1 . .
C11 C10 H10B 108.1 . .
C10 C11 H11A 109.5 . .
C10 C11 H11B 109.5 . .
C10 C11 H11C 109.5 . .
H11A C11 H11B 109.5 . .
H11A C11 H11C 109.5 . .
H11B C11 H11C 109.5 . .
C13 C12 N1 116.9(2) . .
C17 C12 N1 120.1(2) . .
C17 C12 C13 122.9(2) . .
C12 C13 C21 126.0(2) . .
C14 C13 C12 116.8(2) . .
C14 C13 C21 117.2(2) . .
C13 C14 H14 119.0 . .
C15 C14 C13 122.0(3) . .
C15 C14 H14 119.0 . .
C14 C15 H15 120.1 . .
C14 C15 C16 119.9(3) . .
C16 C15 H15 120.1 . .
C15 C16 H16 119.0 . .
C15 C16 C17 122.0(3) . .
C17 C16 H16 119.0 . .
C12 C17 C18 125.5(2) . .
C16 C17 C12 116.5(2) . .
C16 C17 C18 118.0(2) . .
C17 C18 H18 108.7 . .
C17 C18 C19 111.3(2) . .
C17 C18 C20 110.6(2) . .
C19 C18 H18 108.7 . .
C19 C18 C20 108.6(2) . .
C20 C18 H18 108.7 . .
C18 C19 H19A 109.5 . .
C18 C19 H19B 109.5 . .
C18 C19 H19C 109.5 . .
H19A C19 H19B 109.5 . .
H19A C19 H19C 109.5 . .
H19B C19 H19C 109.5 . .
C18 C20 H20A 109.5 . .
C18 C20 H20B 109.5 . .
C18 C20 H20C 109.5 . .
H20A C20 H20B 109.5 . .
H20A C20 H20C 109.5 . .
H20B C20 H20C 109.5 . .
C13 C21 H21 108.7 . .
C13 C21 C22 110.4(3) . .
C13 C21 C23 111.6(2) . .
C22 C21 H21 108.7 . .
C22 C21 C23 108.6(2) . .
C23 C21 H21 108.7 . .
C21 C22 H22A 109.5 . .
C21 C22 H22B 109.5 . .
C21 C22 H22C 109.5 . .
H22A C22 H22B 109.5 . .
H22A C22 H22C 109.5 . .
H22B C22 H22C 109.5 . .
C21 C23 H23A 109.5 . .
C21 C23 H23B 109.5 . .
C21 C23 H23C 109.5 . .
H23A C23 H23B 109.5 . .
H23A C23 H23C 109.5 . .
H23B C23 H23C 109.5 . .
C2 C24 Fe1 126.64(15) . .
C25 C24 Fe1 69.17(12) . .
C25 C24 C2 131.16(19) . .
C25 C24 C28 107.45(19) . .
C28 C24 Fe1 69.27(12) . .
C28 C24 C2 121.4(2) . .
Fe1 C25 H25 125.4 . .
C24 C25 Fe1 69.86(12) . .
C24 C25 H25 126.2 . .
C26 C25 Fe1 70.08(13) . .
C26 C25 C24 107.5(2) . .
C26 C25 H25 126.2 . .
Fe1 C26 H26 126.2 . .
C25 C26 Fe1 69.53(12) . .
C25 C26 H26 125.6 . .
C25 C26 C27 108.8(2) . .
C27 C26 Fe1 70.26(13) . .
C27 C26 H26 125.6 . .
Fe1 C27 H27 126.9 . .
C26 C27 Fe1 69.39(13) . .
C26 C27 H27 125.8 . .
C28 C27 Fe1 69.44(13) . .
C28 C27 C26 108.3(2) . .
C28 C27 H27 125.8 . .
Fe1 C28 H28 125.4 . .
C24 C28 Fe1 69.60(12) . .
C24 C28 H28 126.1 . .
C27 C28 Fe1 70.50(13) . .
C27 C28 C24 107.9(2) . .
C27 C28 H28 126.1 . .
F1A B1 F2A 112.4(3) . .
F3A B1 F1A 111.5(5) . .
F3A B1 F2A 110.8(3) . .
F3A B1 F4A 114.7(4) . .
F4A B1 F1A 109.2(3) . .
F4A B1 F2A 97.4(4) . .
F1 B1 F2 109.8(3) . .
F1 B1 F3 107.6(4) . .
F1 B1 F4 111.4(3) . .
F2 B1 F3 104.1(3) . .
F2 B1 F4 119.8(4) . .
F4 B1 F3 103.1(3) . .

loop_
_geom_bond_atom_site_label_1
_geom_bond_atom_site_label_2
_geom_bond_distance
_geom_bond_site_symmetry_2
Fe1 C24 2.056(2) 2_656
Fe1 C24 2.056(2) .
Fe1 C25 2.046(2) .
Fe1 C25 2.046(2) 2_656
Fe1 C26 2.054(2) .
Fe1 C26 2.054(2) 2_656
Fe1 C27 2.065(2) 2_656
Fe1 C27 2.065(2) .
Fe1 C28 2.051(2) .
Fe1 C28 2.051(2) 2_656
O1 C2 1.209(3) .
N1 C1 1.292(3) .
N1 C5 1.553(3) .
N1 C12 1.473(3) .
C1 C2 1.527(3) .
C1 C3 1.520(3) .
C2 C24 1.456(3) .
C3 C4 1.550(3) .
C3 C8 1.546(3) .
C3 C10 1.554(3) .
C4 H4A 0.9900 .
C4 H4B 0.9900 .
C4 C5 1.526(3) .
C5 C6 1.502(3) .
C5 C7 1.522(4) .
C6 H6A 0.9800 .
C6 H6B 0.9800 .
C6 H6C 0.9800 .
C7 H7A 0.9800 .
C7 H7B 0.9800 .
C7 H7C 0.9800 .
C8 H8A 0.9900 .
C8 H8B 0.9900 .
C8 C9 1.531(4) .
C9 H9A 0.9800 .
C9 H9B 0.9800 .
C9 H9C 0.9800 .
C10 H10A 0.9900 .
C10 H10B 0.9900 .
C10 C11 1.518(4) .
C11 H11A 0.9800 .
C11 H11B 0.9800 .
C11 H11C 0.9800 .
C12 C13 1.405(4) .
C12 C17 1.404(3) .
C13 C14 1.398(4) .
C13 C21 1.512(4) .
C14 H14 0.9500 .
C14 C15 1.368(4) .
C15 H15 0.9500 .
C15 C16 1.375(4) .
C16 H16 0.9500 .
C16 C17 1.402(4) .
C17 C18 1.515(4) .
C18 H18 1.0000 .
C18 C19 1.536(3) .
C18 C20 1.540(3) .
C19 H19A 0.9800 .
C19 H19B 0.9800 .
C19 H19C 0.9800 .
C20 H20A 0.9800 .
C20 H20B 0.9800 .
C20 H20C 0.9800 .
C21 H21 1.0000 .
C21 C22 1.535(4) .
C21 C23 1.540(4) .
C22 H22A 0.9800 .
C22 H22B 0.9800 .
C22 H22C 0.9800 .
C23 H23A 0.9800 .
C23 H23B 0.9800 .
C23 H23C 0.9800 .
C24 C25 1.435(3) .
C24 C28 1.443(3) .
C25 H25 0.9500 .
C25 C26 1.416(3) .
C26 H26 0.9500 .
C26 C27 1.421(3) .
C27 H27 0.9500 .
C27 C28 1.410(3) .
C28 H28 0.9500 .
F1A B1 1.477(7) .
B1 F2A 1.508(6) .
B1 F3A 1.276(6) .
B1 F4A 1.326(7) .
B1 F1 1.330(7) .
B1 F2 1.342(5) .
B1 F3 1.527(6) .
B1 F4 1.464(7) .
